data_4060440
loop_
_publ_author_name
'M. Doux'
'L. Ricard'
'P. Le Floch'
'Y. Jean'

_publ_section_title
;
 On the regioselectivity of the addition of O2 on SPS-based Rh(I) and
 Ir(I) complexes
;
_journal_name_full Organometallics
_journal_paper_doi 10.1021/om0492045
_journal_year 2005
_chemical_formula_sum 'C31 H50 N3 P'
_chemical_formula_weight 495.71
_space_group_IT_number 14
_symmetry_cell_setting monoclinic
_symmetry_space_group_name_Hall '-P 2ybc'
_symmetry_space_group_name_H-M 'P 1 21/c 1'
_cell_angle_alpha 90.00
_cell_angle_beta 105.215(9)
_cell_angle_gamma 90.00
_cell_formula_units_Z 4
_cell_length_a 14.263(3)
_cell_length_b 12.312(3)
_cell_length_c 18.094(6)
_cell_measurement_temperature 123(2)
_cell_volume 3066.0(14)
_diffrn_ambient_temperature 123(2)
_exptl_crystal_density_diffrn 1.074
_cod_depositor_comments
;
The following automatic conversions were performed:
'_symmetry_cell_setting' value 'Monoclinic' changed to 'monoclinic'
according to '/home/saulius/struct/CIF-dictionaries/cif_core.dic'
dictionary named 'cif_core.dic' version 2.4.1 from 2010-06-29.

Automatic conversion script
Id: cif_fix_enum 1527 2010-12-29 10:47:43Z saulius 
;
_cod_original_sg_symbol_H-M 'P 21/c'
_cod_database_code 4060440

loop_
_symmetry_equiv_pos_as_xyz
'x, y, z'
'-x, y+1/2, -z+1/2'
'-x, -y, -z'
'x, -y-1/2, z-1/2'

loop_
_atom_site_label
_atom_site_type_symbol
_atom_site_fract_x
_atom_site_fract_y
_atom_site_fract_z
_atom_site_U_iso_or_equiv
_atom_site_adp_type
_atom_site_occupancy
_atom_site_symmetry_multiplicity
_atom_site_calc_flag
_atom_site_refinement_flags
_atom_site_disorder_assembly
_atom_site_disorder_group
P1 P 0.28057(4) -0.06453(4) 0.09716(3) 0.02216(17) Uani 1 1 d . . .
N1 N 0.19058(11) -0.06277(13) 0.14377(9) 0.0227(4) Uani 1 1 d . . .
H1 H 0.1440 -0.0141 0.1307 0.027 Uiso 1 1 calc R . .
N2 N 0.36174(11) 0.03851(13) 0.13549(9) 0.0234(4) Uani 1 1 d . . .
N3 N 0.23920(11) 0.16155(13) 0.12969(9) 0.0232(4) Uani 1 1 d . . .
C2 C 0.18928(14) -0.13833(17) 0.20331(12) 0.0252(5) Uani 1 1 d . . .
C3 C 0.18011(15) -0.25055(18) 0.18659(12) 0.0283(5) Uani 1 1 d . . .
C4 C 0.18032(18) -0.3222(2) 0.24639(14) 0.0411(6) Uani 1 1 d . . .
H4 H 0.1764 -0.3981 0.2363 0.049 Uiso 1 1 calc R . .
C5 C 0.1860(2) -0.2864(2) 0.31963(15) 0.0518(7) Uani 1 1 d . . .
H5 H 0.1858 -0.3368 0.3593 0.062 Uiso 1 1 calc R . .
C6 C 0.1921(2) -0.1767(2) 0.33447(14) 0.0456(7) Uani 1 1 d . . .
H6 H 0.1947 -0.1520 0.3847 0.055 Uiso 1 1 calc R . .
C7 C 0.19447(16) -0.10062(18) 0.27784(13) 0.0313(5) Uani 1 1 d . . .
C8 C 0.16689(15) -0.29609(17) 0.10655(13) 0.0297(5) Uani 1 1 d . . .
H8 H 0.1610 -0.2335 0.0704 0.036 Uiso 1 1 calc R . .
C9 C 0.25509(16) -0.36335(19) 0.10139(14) 0.0382(6) Uani 1 1 d . . .
H9A H 0.2454 -0.3903 0.0490 0.046 Uiso 1 1 calc R . .
H9B H 0.2629 -0.4250 0.1368 0.046 Uiso 1 1 calc R . .
H9C H 0.3135 -0.3179 0.1151 0.046 Uiso 1 1 calc R . .
C10 C 0.07416(16) -0.36416(19) 0.08104(14) 0.0382(6) Uani 1 1 d . . .
H10A H 0.0667 -0.3897 0.0285 0.046 Uiso 1 1 calc R . .
H10B H 0.0179 -0.3196 0.0830 0.046 Uiso 1 1 calc R . .
H10C H 0.0785 -0.4267 0.1153 0.046 Uiso 1 1 calc R . .
C11 C 0.19606(16) 0.01979(19) 0.29695(13) 0.0345(6) Uani 1 1 d . . .
H11 H 0.2226 0.0595 0.2587 0.041 Uiso 1 1 calc R . .
C12 C 0.09196(19) 0.0600(2) 0.28824(16) 0.0493(7) Uani 1 1 d . . .
H12A H 0.0930 0.1379 0.2994 0.059 Uiso 1 1 calc R . .
H12B H 0.0633 0.0207 0.3241 0.059 Uiso 1 1 calc R . .
H12C H 0.0531 0.0470 0.2357 0.059 Uiso 1 1 calc R . .
C13 C 0.2596(2) 0.0478(2) 0.37658(14) 0.0522(7) Uani 1 1 d . . .
H13A H 0.2651 0.1269 0.3821 0.063 Uiso 1 1 calc R . .
H13B H 0.3244 0.0163 0.3832 0.063 Uiso 1 1 calc R . .
H13C H 0.2301 0.0183 0.4155 0.063 Uiso 1 1 calc R . .
C14 C 0.21906(14) -0.00052(16) 0.00633(12) 0.0218(5) Uani 1 1 d . . .
C15 C 0.11892(15) 0.01311(19) -0.01854(12) 0.0306(5) Uani 1 1 d . . .
H15 H 0.0794 -0.0098 0.0134 0.037 Uiso 1 1 calc R . .
C16 C 0.07575(16) 0.0594(2) -0.08898(13) 0.0346(6) Uani 1 1 d . . .
H16 H 0.0073 0.0689 -0.1045 0.042 Uiso 1 1 calc R . .
C17 C 0.13153(16) 0.09177(19) -0.13675(13) 0.0325(5) Uani 1 1 d . . .
H17 H 0.1020 0.1245 -0.1848 0.039 Uiso 1 1 calc R . .
C18 C 0.23080(16) 0.07616(19) -0.11401(13) 0.0335(6) Uani 1 1 d . . .
H18 H 0.2698 0.0977 -0.1467 0.040 Uiso 1 1 calc R . .
C19 C 0.27385(15) 0.02921(18) -0.04362(12) 0.0292(5) Uani 1 1 d . . .
H19 H 0.3420 0.0171 -0.0293 0.035 Uiso 1 1 calc R . .
C20 C 0.45646(15) 0.00771(18) 0.19252(13) 0.0304(5) Uani 1 1 d . . .
C21 C 0.45753(18) -0.1136(2) 0.20994(15) 0.0470(7) Uani 1 1 d . . .
H21A H 0.5169 -0.1317 0.2495 0.056 Uiso 1 1 calc R . .
H21B H 0.4557 -0.1549 0.1633 0.056 Uiso 1 1 calc R . .
H21C H 0.4007 -0.1321 0.2283 0.056 Uiso 1 1 calc R . .
C22 C 0.46474(17) 0.0668(2) 0.26840(13) 0.0425(6) Uani 1 1 d . . .
H22A H 0.5256 0.0460 0.3053 0.051 Uiso 1 1 calc R . .
H22B H 0.4097 0.0468 0.2885 0.051 Uiso 1 1 calc R . .
H22C H 0.4642 0.1454 0.2599 0.051 Uiso 1 1 calc R . .
C23 C 0.54456(16) 0.0292(2) 0.16161(16) 0.0440(7) Uani 1 1 d . . .
H23A H 0.6032 0.0016 0.1980 0.053 Uiso 1 1 calc R . .
H23B H 0.5512 0.1075 0.1547 0.053 Uiso 1 1 calc R . .
H23C H 0.5358 -0.0077 0.1123 0.053 Uiso 1 1 calc R . .
C1 C 0.32814(14) 0.14838(16) 0.13066(11) 0.0230(5) Uani 1 1 d . . .
C24 C 0.40010(15) 0.23507(18) 0.12226(13) 0.0303(5) Uani 1 1 d . . .
H24A H 0.4608 0.2247 0.1633 0.036 Uiso 1 1 calc R . .
H24B H 0.3732 0.3069 0.1303 0.036 Uiso 1 1 calc R . .
C25 C 0.42532(16) 0.23664(19) 0.04551(14) 0.0368(6) Uani 1 1 d . . .
H25A H 0.3655 0.2480 0.0037 0.044 Uiso 1 1 calc R . .
H25B H 0.4537 0.1659 0.0370 0.044 Uiso 1 1 calc R . .
C26 C 0.4980(2) 0.3277(2) 0.04412(18) 0.0567(8) Uani 1 1 d . . .
H26A H 0.4669 0.3985 0.0482 0.068 Uiso 1 1 calc R . .
H26B H 0.5544 0.3201 0.0893 0.068 Uiso 1 1 calc R . .
C27 C 0.5330(2) 0.3273(3) -0.02596(19) 0.0703(9) Uani 1 1 d . . .
H27A H 0.5746 0.3907 -0.0257 0.084 Uiso 1 1 calc R . .
H27B H 0.4772 0.3300 -0.0712 0.084 Uiso 1 1 calc R . .
H27C H 0.5702 0.2608 -0.0274 0.084 Uiso 1 1 calc R . .
C28 C 0.18535(15) 0.26630(17) 0.11796(12) 0.0275(5) Uani 1 1 d . . .
C29 C 0.07905(15) 0.2357(2) 0.10926(15) 0.0381(6) Uani 1 1 d . . .
H29A H 0.0398 0.3019 0.1050 0.046 Uiso 1 1 calc R . .
H29B H 0.0738 0.1941 0.1541 0.046 Uiso 1 1 calc R . .
H29C H 0.0555 0.1916 0.0630 0.046 Uiso 1 1 calc R . .
C30 C 0.21875(18) 0.33618(19) 0.19000(13) 0.0372(6) Uani 1 1 d . . .
H30A H 0.1753 0.3988 0.1863 0.045 Uiso 1 1 calc R . .
H30B H 0.2852 0.3617 0.1948 0.045 Uiso 1 1 calc R . .
H30C H 0.2172 0.2929 0.2351 0.045 Uiso 1 1 calc R . .
C31 C 0.19038(16) 0.32756(18) 0.04517(12) 0.0308(5) Uani 1 1 d . . .
H31A H 0.1423 0.3863 0.0351 0.037 Uiso 1 1 calc R . .
H31B H 0.1765 0.2773 0.0017 0.037 Uiso 1 1 calc R . .
H31C H 0.2555 0.3583 0.0523 0.037 Uiso 1 1 calc R . .

loop_
_atom_site_aniso_label
_atom_site_aniso_U_11
_atom_site_aniso_U_22
_atom_site_aniso_U_33
_atom_site_aniso_U_23
_atom_site_aniso_U_13
_atom_site_aniso_U_12
P1 0.0221(3) 0.0218(3) 0.0229(3) 0.0002(2) 0.0064(2) 0.0002(2)
N1 0.0214(9) 0.0243(10) 0.0232(10) 0.0053(8) 0.0070(7) 0.0050(7)
N2 0.0195(9) 0.0240(10) 0.0244(10) 0.0020(8) 0.0018(7) 0.0020(7)
N3 0.0251(10) 0.0218(10) 0.0223(10) -0.0012(8) 0.0057(7) 0.0011(7)
C2 0.0270(11) 0.0275(12) 0.0224(12) 0.0052(10) 0.0088(9) 0.0014(9)
C3 0.0310(12) 0.0266(12) 0.0284(13) 0.0043(10) 0.0094(9) 0.0019(9)
C4 0.0605(17) 0.0264(13) 0.0376(16) 0.0066(11) 0.0152(12) 0.0006(11)
C5 0.089(2) 0.0383(16) 0.0329(16) 0.0133(12) 0.0248(14) 0.0014(14)
C6 0.0732(18) 0.0401(16) 0.0268(14) 0.0022(12) 0.0188(13) -0.0009(13)
C7 0.0372(13) 0.0311(13) 0.0272(13) 0.0017(10) 0.0115(10) 0.0010(10)
C8 0.0350(12) 0.0223(12) 0.0326(13) -0.0006(10) 0.0102(10) -0.0027(9)
C9 0.0382(14) 0.0330(14) 0.0458(16) -0.0061(12) 0.0154(11) -0.0022(11)
C10 0.0376(13) 0.0327(13) 0.0418(15) 0.0002(11) 0.0062(11) -0.0030(11)
C11 0.0466(14) 0.0325(13) 0.0281(13) -0.0015(10) 0.0164(11) -0.0012(11)
C12 0.0646(18) 0.0377(15) 0.0535(18) 0.0004(13) 0.0298(14) 0.0058(13)
C13 0.078(2) 0.0487(17) 0.0314(15) -0.0102(13) 0.0162(14) -0.0112(14)
C14 0.0250(11) 0.0193(11) 0.0223(12) -0.0032(9) 0.0082(9) -0.0021(8)
C15 0.0235(12) 0.0443(14) 0.0246(13) 0.0024(11) 0.0077(9) -0.0049(10)
C16 0.0224(11) 0.0508(15) 0.0287(14) 0.0055(11) 0.0035(9) -0.0006(10)
C17 0.0364(13) 0.0368(14) 0.0228(13) 0.0048(10) 0.0050(10) 0.0004(10)
C18 0.0336(13) 0.0437(14) 0.0268(13) 0.0043(11) 0.0141(10) 0.0005(10)
C19 0.0266(12) 0.0346(13) 0.0274(13) 0.0006(10) 0.0088(10) 0.0025(9)
C20 0.0225(11) 0.0326(13) 0.0307(13) 0.0053(10) -0.0023(9) 0.0010(9)
C21 0.0376(14) 0.0397(15) 0.0512(17) 0.0130(13) -0.0109(12) 0.0071(11)
C22 0.0358(14) 0.0550(16) 0.0295(14) 0.0028(12) -0.0040(10) -0.0007(12)
C23 0.0256(12) 0.0529(17) 0.0512(17) 0.0063(13) 0.0061(11) 0.0092(11)
C1 0.0254(12) 0.0243(12) 0.0176(11) -0.0007(9) 0.0025(8) -0.0023(9)
C24 0.0267(11) 0.0281(12) 0.0348(14) -0.0003(10) 0.0058(9) -0.0031(9)
C25 0.0347(13) 0.0327(13) 0.0455(16) 0.0046(11) 0.0149(11) 0.0003(10)
C26 0.0615(18) 0.0417(16) 0.080(2) 0.0072(15) 0.0418(16) -0.0070(13)
C27 0.076(2) 0.064(2) 0.086(3) 0.0116(18) 0.0485(19) -0.0034(16)
C28 0.0314(12) 0.0225(12) 0.0288(13) 0.0012(10) 0.0083(9) 0.0047(9)
C29 0.0308(13) 0.0343(14) 0.0515(16) 0.0079(12) 0.0149(11) 0.0086(10)
C30 0.0484(15) 0.0299(13) 0.0346(14) -0.0038(11) 0.0132(11) 0.0066(11)
C31 0.0348(12) 0.0265(12) 0.0303(13) 0.0040(10) 0.0069(10) 0.0038(10)

loop_
_geom_bond_atom_site_label_1
_geom_bond_atom_site_label_2
_geom_bond_distance
_geom_bond_site_symmetry_2
_geom_bond_publ_flag
P1 N1 1.7110(17) . ?
P1 N2 1.7347(17) . ?
P1 C14 1.826(2) . ?
N1 C2 1.427(3) . ?
N2 C1 1.430(3) . ?
N2 C20 1.517(3) . ?
N3 C1 1.274(2) . ?
N3 C28 1.487(3) . ?
C2 C7 1.410(3) . ?
C2 C3 1.413(3) . ?
C3 C4 1.396(3) . ?
C3 C8 1.518(3) . ?
C4 C5 1.379(4) . ?
C5 C6 1.375(4) . ?
C6 C7 1.395(3) . ?
C7 C11 1.521(3) . ?
C8 C9 1.529(3) . ?
C8 C10 1.531(3) . ?
C11 C13 1.527(3) . ?
C11 C12 1.533(3) . ?
C14 C19 1.390(3) . ?
C14 C15 1.390(3) . ?
C15 C16 1.384(3) . ?
C16 C17 1.378(3) . ?
C17 C18 1.380(3) . ?
C18 C19 1.387(3) . ?
C20 C21 1.526(3) . ?
C20 C23 1.527(3) . ?
C20 C22 1.531(3) . ?
C1 C24 1.516(3) . ?
C24 C25 1.523(3) . ?
C25 C26 1.531(3) . ?
C26 C27 1.479(4) . ?
C28 C29 1.530(3) . ?
C28 C30 1.530(3) . ?
C28 C31 1.536(3) . ?

loop_
_cod_related_entry_id
_cod_related_entry_database
_cod_related_entry_code
1 ChemSpider 21192569
